data_1527563
loop_
_publ_author_name
'Ibers, J.A.'
'Pratt, C.S.'
'Coyle, B.A.'

_publ_section_title
;
 Redetermination of the structure of nitrosylpentaamminecobalt(III)
 dichloride
;
_journal_name_full
;
Journal of the Chemical Society A: Inorganic, Physical, Theoretical (1966-1971)
;
_journal_page_first 2146
_journal_page_last 2151
_journal_volume 1971
_journal_year 1971
_chemical_formula_sum 'Cl2 Co H12 N6 O'
_chemical_name_systematic '(Co (N O) (N H3)5) Cl2'
_space_group_IT_number 63
_symmetry_space_group_name_Hall '-C 2c 2'
_symmetry_space_group_name_H-M 'C m c m'
_cell_angle_alpha 90
_cell_angle_beta 90
_cell_angle_gamma 90
_cell_formula_units_Z 4
_cell_length_a 10.459
_cell_length_b 8.753
_cell_length_c 10.459
_cell_volume 957.497
_citation_journal_id_ASTM JCSIAP
_cod_data_source_file Ibers_JCSIAP_1971_1856.cif
_cod_data_source_block Cl2Co1H12N6O1
_cod_original_cell_volume 957.4966
_cod_original_formula_sum 'Cl2 Co1 H12 N6 O1'
_cod_database_code 1527563

loop_
_symmetry_equiv_pos_as_xyz
x,y,z
-x,-y,z+1/2
x,-y,-z
-x,y,-z+1/2
-x,-y,-z
x,y,-z-1/2
-x,y,z
x,-y,z-1/2
x+1/2,y+1/2,z
-x+1/2,-y+1/2,z+1/2
x+1/2,-y+1/2,-z
-x+1/2,y+1/2,-z+1/2
-x+1/2,-y+1/2,-z
x+1/2,y+1/2,-z-1/2
-x+1/2,y+1/2,z
x+1/2,-y+1/2,z-1/2

loop_
_atom_site_label
_atom_site_type_symbol
_atom_site_fract_x
_atom_site_fract_y
_atom_site_fract_z
_atom_site_occupancy
_atom_site_U_iso_or_equiv
Co1 Co+3 0 0.284 0.25 1 0.0
O1 O-2 0.0383 0.5777 0.2126 0.25 0.0
N4 N+1 -0.02 0.4942 0.275 0.25 0.0
H2 H+1 0.221 0.323 0.18 1 0.0
Cl1 Cl-1 0.2236 0 0 1 0.0
N3 N-3 0 0.0303 0.25 1 0.0
N1 N-3 0.1896 0.2764 0.25 1 0.0
H3 H+1 0 0.183 0.466 1 0.0
H1 H+1 0.217 0.178 0.25 1 0.0
N2 N-3 0 0.2795 0.4391 1 0.0
H4 H+1 0.07 0.328 0.469 1 0.0
